data_1561429
loop_
_publ_author_name
'Gao, Yan-Peng'
'Guo, Le'
'Dong, Wei'
'Jia, Min'
'Zhang, Jing-Xue'
'Sun, Zhong'
'Chang, Fei'

_publ_section_title
;
 Syntheses, structures and photoluminescent properties of
 Zn(&#x2161;)/Co(&#x2161;) coordination polymers based on flexible
 tetracarboxylate ligand of 5,5&#x2032;-(butane-1,4-diyl)-bis(oxy)-di
 isophthalic acid
;
_journal_name_full 'Journal of Solid State Chemistry'
_journal_page_first 82
_journal_page_last 90
_journal_paper_doi 10.1016/j.jssc.2016.05.023
_journal_volume 240
_journal_year 2016
_chemical_formula_moiety C20H21N4O5Zn,4(O)
_chemical_formula_sum 'C20 H21 N4 O9 Zn'
_chemical_formula_weight 526.78
_chemical_name_common compound2
_space_group_IT_number 14
_space_group_name_Hall '-P 2ybc'
_space_group_name_H-M_alt 'P 1 21/c 1'
_symmetry_cell_setting monoclinic
_symmetry_space_group_name_H-M 'P 1 21/c 1'
_atom_sites_solution_hydrogens geom
_atom_sites_solution_primary direct
_atom_sites_solution_secondary difmap
_audit_creation_method SHELXL-97
_cell_angle_alpha 90.00
_cell_angle_beta 108.093(18)
_cell_angle_gamma 90.00
_cell_formula_units_Z 4
_cell_length_a 8.045(4)
_cell_length_b 17.549(8)
_cell_length_c 18.014(7)
_cell_measurement_reflns_used 4192
_cell_measurement_temperature 293(2)
_cell_measurement_theta_max 27.64
_cell_measurement_theta_min 1.66
_cell_volume 2417.5(19)
_computing_structure_refinement 'SHELXL-97 (Sheldrick, 1997)'
_computing_structure_solution 'SHELXS-97 (Sheldrick, 1990)'
_diffrn_ambient_temperature 293(2)
_diffrn_measured_fraction_theta_full 0.988
_diffrn_measured_fraction_theta_max 0.988
_diffrn_measurement_device_type 'CCD area detector'
_diffrn_measurement_method 'phi and omega scans'
_diffrn_radiation_monochromator graphite
_diffrn_radiation_source 'fine-focus sealed tube'
_diffrn_radiation_type MoK\a
_diffrn_radiation_wavelength 0.71073
_diffrn_reflns_av_R_equivalents 0.0611
_diffrn_reflns_av_sigmaI/netI 0.0683
_diffrn_reflns_limit_h_max 10
_diffrn_reflns_limit_h_min -9
_diffrn_reflns_limit_k_max 22
_diffrn_reflns_limit_k_min -21
_diffrn_reflns_limit_l_max 23
_diffrn_reflns_limit_l_min -20
_diffrn_reflns_number 15532
_diffrn_reflns_theta_full 27.64
_diffrn_reflns_theta_max 27.64
_diffrn_reflns_theta_min 1.66
_exptl_absorpt_coefficient_mu 1.071
_exptl_absorpt_correction_type none
_exptl_crystal_colour colourless
_exptl_crystal_density_diffrn 1.447
_exptl_crystal_density_method 'not measured'
_exptl_crystal_description block
_exptl_crystal_F_000 1084
_exptl_crystal_size_max 0.8
_exptl_crystal_size_mid 0.4
_exptl_crystal_size_min 0.6
_refine_diff_density_max 2.428
_refine_diff_density_min -0.903
_refine_diff_density_rms 0.158
_refine_ls_extinction_method none
_refine_ls_goodness_of_fit_ref 1.045
_refine_ls_hydrogen_treatment mixed
_refine_ls_matrix_type full
_refine_ls_number_parameters 307
_refine_ls_number_reflns 5567
_refine_ls_number_restraints 0
_refine_ls_restrained_S_all 1.045
_refine_ls_R_factor_all 0.1035
_refine_ls_R_factor_gt 0.0820
_refine_ls_shift/su_max 0.039
_refine_ls_shift/su_mean 0.001
_refine_ls_structure_factor_coef Fsqd
_refine_ls_weighting_details 'calc w=1/[\s^2^(Fo^2^)+(0.1394P)^2^+7.5637P] where P=(Fo^2^+2Fc^2^)/3'
_refine_ls_weighting_scheme calc
_refine_ls_wR_factor_gt 0.2289
_refine_ls_wR_factor_ref 0.2466
_reflns_number_gt 4192
_reflns_number_total 5567
_reflns_threshold_expression >2sigma(I)
_cod_data_source_file JSSC-2016-240-82.cif
_cod_data_source_block 20160322b_0m
_cod_original_sg_symbol_H-M P21/c
_cod_database_code 1561429

loop_
_symmetry_equiv_pos_as_xyz
'x, y, z'
'-x, y+1/2, -z+1/2'
'-x, -y, -z'
'x, -y-1/2, z-1/2'

loop_
_atom_site_label
_atom_site_type_symbol
_atom_site_fract_x
_atom_site_fract_y
_atom_site_fract_z
_atom_site_U_iso_or_equiv
_atom_site_adp_type
_atom_site_occupancy
_atom_site_symmetry_multiplicity
_atom_site_calc_flag
_atom_site_refinement_flags
_atom_site_disorder_assembly
_atom_site_disorder_group
Zn1 Zn 0.11899(7) 0.19131(3) 0.73341(3) 0.0257(2) Uani 1 1 d . . .
O1 O 0.2067(5) 0.1830(2) 0.6445(2) 0.0311(8) Uani 1 1 d . . .
O2 O 0.4456(6) 0.1179(3) 0.7059(2) 0.0440(10) Uani 1 1 d . . .
O3 O 0.7314(6) 0.0823(3) 0.4903(3) 0.0487(11) Uani 1 1 d . . .
O4 O 0.0914(5) 0.2677(3) 0.3725(2) 0.0476(11) Uani 1 1 d . . .
O5 O 0.2867(5) 0.2475(2) 0.3138(2) 0.0364(9) Uani 1 1 d . . .
N1 N -0.1025(6) 0.2490(2) 0.6826(3) 0.0310(9) Uani 1 1 d . . .
N3 N -0.3579(7) 0.3017(3) 0.6626(3) 0.0415(11) Uani 1 1 d . . .
N5 N 0.0578(6) 0.0880(3) 0.7615(3) 0.0344(10) Uani 1 1 d . . .
N6 N -0.0780(8) -0.0051(3) 0.7982(4) 0.0540(14) Uani 1 1 d . . .
C1 C 0.2310(7) 0.2396(3) 0.3717(3) 0.0305(10) Uani 1 1 d . . .
C2 C 0.3411(6) 0.1954(3) 0.4411(3) 0.0269(10) Uani 1 1 d . . .
C3 C 0.2955(6) 0.1927(3) 0.5093(3) 0.0251(9) Uani 1 1 d . . .
H3 H 0.1967 0.2185 0.5123 0.030 Uiso 1 1 calc R . .
C4 C 0.3970(6) 0.1519(3) 0.5729(3) 0.0250(9) Uani 1 1 d . . .
C5 C 0.5880(6) 0.1168(3) 0.5005(3) 0.0320(11) Uani 1 1 d . . .
C6 C 0.4887(7) 0.1574(3) 0.4371(3) 0.0318(11) Uani 1 1 d . . .
H6 H 0.5204 0.1594 0.3917 0.038 Uiso 1 1 calc R . .
C7 C 0.5435(6) 0.1134(3) 0.5689(3) 0.0295(10) Uani 1 1 d . . .
H7 H 0.6114 0.0855 0.6115 0.035 Uiso 1 1 calc R . .
C8 C 0.3493(6) 0.1494(3) 0.6478(3) 0.0275(10) Uani 1 1 d . . .
C16 C -0.3142(9) 0.3133(4) 0.5970(4) 0.0495(15) Uani 1 1 d . . .
H16 H -0.3794 0.3392 0.5525 0.059 Uiso 1 1 calc R . .
C17 C -0.1544(8) 0.2791(4) 0.6092(4) 0.0420(13) Uani 1 1 d . . .
H17 H -0.0922 0.2769 0.5735 0.050 Uiso 1 1 calc R . .
C18 C -0.2295(7) 0.2636(3) 0.7125(4) 0.0369(12) Uani 1 1 d . . .
H18 H -0.2286 0.2491 0.7623 0.044 Uiso 1 1 calc R . .
C25 C -0.5153(8) 0.3297(4) 0.6792(5) 0.0487(16) Uani 1 1 d . . .
H25A H -0.6118 0.3324 0.6310 0.058 Uiso 1 1 calc R . .
H25B H -0.5472 0.2944 0.7140 0.058 Uiso 1 1 calc R . .
C26 C -0.4834(9) 0.4062(4) 0.7159(5) 0.0575(18) Uani 1 1 d . . .
H26A H -0.4596 0.4417 0.6792 0.069 Uiso 1 1 calc R . .
H26B H -0.3798 0.4038 0.7613 0.069 Uiso 1 1 calc R . .
C27 C -0.6352(9) 0.4371(4) 0.7413(4) 0.0517(16) Uani 1 1 d . . .
H27A H -0.6674 0.3995 0.7739 0.062 Uiso 1 1 calc R . .
H27B H -0.5973 0.4827 0.7723 0.062 Uiso 1 1 calc R . .
C30 C 0.1233(8) 0.0201(4) 0.7457(5) 0.0509(17) Uani 1 1 d . . .
H30 H 0.2128 0.0146 0.7236 0.061 Uiso 1 1 calc R . .
C31 C -0.0652(10) 0.0700(4) 0.7915(5) 0.0552(18) Uani 1 1 d . . .
H31 H -0.1351 0.1053 0.8063 0.066 Uiso 1 1 calc R . .
C32 C -0.7905(11) 0.4553(5) 0.6738(4) 0.0608(19) Uani 1 1 d . . .
H32A H -0.8400 0.4088 0.6469 0.073 Uiso 1 1 calc R . .
H32B H -0.7565 0.4877 0.6373 0.073 Uiso 1 1 calc R . .
C37 C 0.0388(11) -0.0372(4) 0.7671(6) 0.068(2) Uani 1 1 d . . .
H37 H 0.0565 -0.0890 0.7617 0.081 Uiso 1 1 calc R . .
C40 C 0.8412(11) 0.0374(6) 0.5530(4) 0.069(2) Uani 1 1 d . . .
H40A H 0.7860 -0.0111 0.5565 0.083 Uiso 1 1 calc R . .
H40B H 0.8635 0.0640 0.6024 0.083 Uiso 1 1 calc R . .
C41 C 1.0165(11) 0.0247(5) 0.5333(5) 0.072(2) Uani 1 1 d . . .
H41A H 1.0612 0.0732 0.5220 0.087 Uiso 1 1 calc R . .
H41B H 1.1035 0.0020 0.5777 0.087 Uiso 1 1 calc R . .
O6 O 0.400(4) 0.0636(13) 0.9602(10) 0.340(15) Uani 1 1 d . . .
O7 O 0.079(7) 0.1180(11) 0.9816(12) 0.50(3) Uani 1 1 d . . .
O11 O 0.6039(13) 0.1347(6) 0.8653(4) 0.135(4) Uani 1 1 d . . .
O13 O 0.8155(13) 0.2838(10) 0.9054(7) 0.204(7) Uani 1 1 d . . .

loop_
_atom_site_aniso_label
_atom_site_aniso_U_11
_atom_site_aniso_U_22
_atom_site_aniso_U_33
_atom_site_aniso_U_23
_atom_site_aniso_U_13
_atom_site_aniso_U_12
Zn1 0.0235(3) 0.0272(3) 0.0320(3) -0.0024(2) 0.0166(2) -0.0022(2)
O1 0.0280(18) 0.038(2) 0.0335(18) -0.0006(15) 0.0184(15) 0.0051(14)
O2 0.042(2) 0.061(3) 0.035(2) 0.0145(19) 0.0210(18) 0.016(2)
O3 0.041(2) 0.063(3) 0.054(2) 0.015(2) 0.033(2) 0.027(2)
O4 0.033(2) 0.069(3) 0.050(2) 0.024(2) 0.0246(18) 0.027(2)
O5 0.037(2) 0.044(2) 0.0346(19) 0.0106(16) 0.0212(16) 0.0089(17)
N1 0.027(2) 0.030(2) 0.041(2) -0.0043(18) 0.0173(18) 0.0021(17)
N3 0.031(2) 0.039(3) 0.058(3) -0.010(2) 0.018(2) 0.0040(19)
N5 0.033(2) 0.030(2) 0.049(3) 0.0022(19) 0.024(2) -0.0046(18)
N6 0.053(3) 0.044(3) 0.078(4) 0.010(3) 0.038(3) -0.010(3)
C1 0.029(2) 0.035(3) 0.032(3) 0.002(2) 0.014(2) 0.003(2)
C2 0.026(2) 0.028(2) 0.031(2) 0.0038(19) 0.0135(19) 0.0010(18)
C3 0.022(2) 0.028(2) 0.029(2) 0.0003(18) 0.0142(18) 0.0031(18)
C4 0.021(2) 0.028(2) 0.030(2) 0.0007(18) 0.0140(18) 0.0015(18)
C5 0.023(2) 0.040(3) 0.041(3) 0.002(2) 0.021(2) 0.006(2)
C6 0.030(3) 0.039(3) 0.034(3) 0.001(2) 0.021(2) 0.003(2)
C7 0.023(2) 0.032(3) 0.037(3) 0.005(2) 0.016(2) 0.0050(19)
C8 0.027(2) 0.028(2) 0.033(2) 0.0025(19) 0.017(2) -0.0013(19)
C16 0.044(3) 0.049(4) 0.053(4) 0.005(3) 0.011(3) 0.010(3)
C17 0.040(3) 0.043(3) 0.048(3) 0.000(3) 0.021(3) 0.007(3)
C18 0.030(3) 0.038(3) 0.048(3) -0.010(2) 0.021(2) -0.002(2)
C25 0.032(3) 0.039(3) 0.081(5) -0.010(3) 0.027(3) -0.002(2)
C26 0.039(3) 0.050(4) 0.093(5) -0.010(4) 0.034(4) 0.001(3)
C27 0.051(4) 0.042(3) 0.071(4) -0.011(3) 0.031(3) 0.000(3)
C30 0.043(3) 0.033(3) 0.090(5) 0.016(3) 0.042(4) 0.010(3)
C31 0.060(4) 0.039(3) 0.089(5) -0.007(3) 0.055(4) -0.008(3)
C32 0.070(5) 0.059(4) 0.062(4) -0.006(3) 0.034(4) 0.020(4)
C37 0.062(4) 0.033(3) 0.131(7) 0.015(4) 0.064(5) 0.008(3)
C40 0.061(4) 0.105(6) 0.053(4) 0.024(4) 0.035(4) 0.051(5)
C41 0.051(4) 0.073(5) 0.087(6) -0.016(4) 0.015(4) 0.017(4)
O6 0.56(4) 0.25(2) 0.159(13) 0.019(13) 0.024(19) -0.15(3)
O7 1.19(9) 0.201(17) 0.197(17) -0.037(14) 0.34(3) -0.24(3)
O11 0.144(8) 0.174(9) 0.075(5) -0.015(5) 0.015(5) 0.081(7)
O13 0.077(6) 0.38(2) 0.164(10) -0.151(11) 0.046(6) 0.013(9)

loop_
_atom_type_symbol
_atom_type_description
_atom_type_scat_dispersion_real
_atom_type_scat_dispersion_imag
_atom_type_scat_source
C C 0.0033 0.0016 'International Tables Vol C Tables 4.2.6.8 and 6.1.1.4'
H H 0.0000 0.0000 'International Tables Vol C Tables 4.2.6.8 and 6.1.1.4'
N N 0.0061 0.0033 'International Tables Vol C Tables 4.2.6.8 and 6.1.1.4'
O O 0.0106 0.0060 'International Tables Vol C Tables 4.2.6.8 and 6.1.1.4'
Zn Zn 0.2839 1.4301 'International Tables Vol C Tables 4.2.6.8 and 6.1.1.4'

loop_
_geom_angle_atom_site_label_1
_geom_angle_atom_site_label_2
_geom_angle_atom_site_label_3
_geom_angle
_geom_angle_site_symmetry_1
_geom_angle_site_symmetry_3
O1 Zn1 O5 107.83(16) . 4_566
O1 Zn1 N5 108.86(17) . .
O5 Zn1 N5 118.68(19) 4_566 .
O1 Zn1 N1 99.20(17) . .
O5 Zn1 N1 111.71(18) 4_566 .
N5 Zn1 N1 108.75(19) . .
C8 O1 Zn1 123.2(3) . .
C5 O3 C40 118.4(4) . .
C1 O5 Zn1 109.3(3) . 4_565
C18 N1 C17 106.2(5) . .
C18 N1 Zn1 127.0(4) . .
C17 N1 Zn1 126.8(4) . .
C18 N3 C16 108.1(5) . .
C18 N3 C25 124.8(6) . .
C16 N3 C25 127.0(6) . .
C31 N5 C30 105.4(5) . .
C31 N5 Zn1 127.3(4) . .
C30 N5 Zn1 126.9(4) . .
C31 N6 C37 106.8(5) . .
C31 N6 C32 125.4(6) . 2_446
C37 N6 C32 127.4(6) . 2_446
O4 C1 O5 121.5(5) . .
O4 C1 C2 120.1(4) . .
O5 C1 C2 118.3(4) . .
C3 C2 C6 119.8(5) . .
C3 C2 C1 120.3(4) . .
C6 C2 C1 119.9(4) . .
C4 C3 C2 120.0(4) . .
C4 C3 H3 120.0 . .
C2 C3 H3 120.0 . .
C3 C4 C7 120.4(4) . .
C3 C4 C8 120.4(4) . .
C7 C4 C8 119.3(4) . .
O3 C5 C6 114.6(4) . .
O3 C5 C7 124.3(5) . .
C6 C5 C7 121.2(5) . .
C5 C6 C2 119.6(4) . .
C5 C6 H6 120.2 . .
C2 C6 H6 120.2 . .
C4 C7 C5 119.0(5) . .
C4 C7 H7 120.5 . .
C5 C7 H7 120.5 . .
O2 C8 O1 124.7(4) . .
O2 C8 C4 120.5(4) . .
O1 C8 C4 114.7(4) . .
N3 C16 C17 106.3(6) . .
N3 C16 H16 126.9 . .
C17 C16 H16 126.9 . .
N1 C17 C16 108.2(5) . .
N1 C17 H17 125.9 . .
C16 C17 H17 125.9 . .
N3 C18 N1 111.2(5) . .
N3 C18 H18 124.4 . .
N1 C18 H18 124.4 . .
C26 C25 N3 110.6(5) . .
C26 C25 H25A 109.5 . .
N3 C25 H25A 109.5 . .
C26 C25 H25B 109.5 . .
N3 C25 H25B 109.5 . .
H25A C25 H25B 108.1 . .
C25 C26 C27 114.2(6) . .
C25 C26 H26A 108.7 . .
C27 C26 H26A 108.7 . .
C25 C26 H26B 108.7 . .
C27 C26 H26B 108.7 . .
H26A C26 H26B 107.6 . .
C32 C27 C26 112.3(6) . .
C32 C27 H27A 109.1 . .
C26 C27 H27A 109.1 . .
C32 C27 H27B 109.1 . .
C26 C27 H27B 109.1 . .
H27A C27 H27B 107.9 . .
C37 C30 N5 109.4(6) . .
C37 C30 H30 125.3 . .
N5 C30 H30 125.3 . .
N5 C31 N6 111.6(6) . .
N5 C31 H31 124.2 . .
N6 C31 H31 124.2 . .
C27 C32 N6 109.4(6) . 2_456
C27 C32 H32A 109.8 . .
N6 C32 H32A 109.8 2_456 .
C27 C32 H32B 109.8 . .
N6 C32 H32B 109.8 2_456 .
H32A C32 H32B 108.2 . .
C30 C37 N6 106.7(6) . .
C30 C37 H37 126.7 . .
N6 C37 H37 126.7 . .
O3 C40 C41 106.0(6) . .
O3 C40 H40A 110.5 . .
C41 C40 H40A 110.5 . .
O3 C40 H40B 110.5 . .
C41 C40 H40B 110.5 . .
H40A C40 H40B 108.7 . .
C41 C41 C40 109.1(9) 3_756 .
C41 C41 H41A 109.8 3_756 .
C40 C41 H41A 109.9 . .
C41 C41 H41B 109.9 3_756 .
C40 C41 H41B 109.9 . .
H41A C41 H41B 108.3 . .

loop_
_geom_bond_atom_site_label_1
_geom_bond_atom_site_label_2
_geom_bond_distance
_geom_bond_site_symmetry_2
Zn1 O1 1.946(4) .
Zn1 O5 1.964(4) 4_566
Zn1 N5 1.985(4) .
Zn1 N1 2.006(4) .
O1 C8 1.275(6) .
O2 C8 1.225(6) .
O3 C5 1.365(6) .
O3 C40 1.435(8) .
O4 C1 1.231(6) .
O5 C1 1.265(6) .
O5 Zn1 1.964(4) 4_565
N1 C18 1.320(7) .
N1 C17 1.364(8) .
N3 C18 1.321(8) .
N3 C16 1.349(9) .
N3 C25 1.473(7) .
N5 C31 1.305(7) .
N5 C30 1.368(8) .
N6 C31 1.331(9) .
N6 C37 1.357(9) .
N6 C32 1.479(8) 2_446
C1 C2 1.503(7) .
C2 C3 1.388(7) .
C2 C6 1.383(7) .
C3 C4 1.382(7) .
C3 H3 0.9300 .
C4 C7 1.380(6) .
C4 C8 1.513(6) .
C5 C6 1.373(8) .
C5 C7 1.387(7) .
C6 H6 0.9300 .
C7 H7 0.9300 .
C16 C17 1.373(9) .
C16 H16 0.9300 .
C17 H17 0.9300 .
C18 H18 0.9300 .
C25 C26 1.482(9) .
C25 H25A 0.9700 .
C25 H25B 0.9700 .
C26 C27 1.530(9) .
C26 H26A 0.9700 .
C26 H26B 0.9700 .
C27 C32 1.483(11) .
C27 H27A 0.9700 .
C27 H27B 0.9700 .
C30 C37 1.335(9) .
C30 H30 0.9300 .
C31 H31 0.9300 .
C32 N6 1.479(8) 2_456
C32 H32A 0.9700 .
C32 H32B 0.9700 .
C37 H37 0.9300 .
C40 C41 1.574(11) .
C40 H40A 0.9700 .
C40 H40B 0.9700 .
C41 C41 1.436(16) 3_756
C41 H41A 0.9700 .
C41 H41B 0.9700 .

loop_
_geom_torsion_atom_site_label_1
_geom_torsion_atom_site_label_2
_geom_torsion_atom_site_label_3
_geom_torsion_atom_site_label_4
_geom_torsion
_geom_torsion_site_symmetry_1
_geom_torsion_site_symmetry_2
_geom_torsion_site_symmetry_3
_geom_torsion_site_symmetry_4
O5 Zn1 O1 C8 63.9(4) 4_566 . . .
N5 Zn1 O1 C8 -66.1(4) . . . .
N1 Zn1 O1 C8 -179.6(4) . . . .
O1 Zn1 N1 C18 171.3(4) . . . .
O5 Zn1 N1 C18 -75.2(5) 4_566 . . .
N5 Zn1 N1 C18 57.7(5) . . . .
O1 Zn1 N1 C17 -6.7(5) . . . .
O5 Zn1 N1 C17 106.8(5) 4_566 . . .
N5 Zn1 N1 C17 -120.3(5) . . . .
O1 Zn1 N5 C31 -148.6(6) . . . .
O5 Zn1 N5 C31 87.6(6) 4_566 . . .
N1 Zn1 N5 C31 -41.5(6) . . . .
O1 Zn1 N5 C30 23.9(6) . . . .
O5 Zn1 N5 C30 -99.9(6) 4_566 . . .
N1 Zn1 N5 C30 131.0(5) . . . .
Zn1 O5 C1 O4 0.2(7) 4_565 . . .
Zn1 O5 C1 C2 -179.0(4) 4_565 . . .
O4 C1 C2 C3 -6.8(8) . . . .
O5 C1 C2 C3 172.5(5) . . . .
O4 C1 C2 C6 173.5(5) . . . .
O5 C1 C2 C6 -7.3(7) . . . .
C6 C2 C3 C4 -0.4(7) . . . .
C1 C2 C3 C4 179.9(5) . . . .
C2 C3 C4 C7 -0.2(7) . . . .
C2 C3 C4 C8 179.4(4) . . . .
C40 O3 C5 C6 -178.8(7) . . . .
C40 O3 C5 C7 2.1(10) . . . .
O3 C5 C6 C2 -179.4(5) . . . .
C7 C5 C6 C2 -0.3(8) . . . .
C3 C2 C6 C5 0.6(8) . . . .
C1 C2 C6 C5 -179.6(5) . . . .
C3 C4 C7 C5 0.6(8) . . . .
C8 C4 C7 C5 -179.0(5) . . . .
O3 C5 C7 C4 178.7(5) . . . .
C6 C5 C7 C4 -0.3(8) . . . .
Zn1 O1 C8 O2 1.0(7) . . . .
Zn1 O1 C8 C4 -177.9(3) . . . .
C3 C4 C8 O2 -174.8(5) . . . .
C7 C4 C8 O2 4.9(7) . . . .
C3 C4 C8 O1 4.2(7) . . . .
C7 C4 C8 O1 -176.2(5) . . . .
C18 N3 C16 C17 1.0(7) . . . .
C25 N3 C16 C17 177.8(6) . . . .
C18 N1 C17 C16 1.1(7) . . . .
Zn1 N1 C17 C16 179.5(4) . . . .
N3 C16 C17 N1 -1.3(7) . . . .
C16 N3 C18 N1 -0.4(7) . . . .
C25 N3 C18 N1 -177.2(5) . . . .
C17 N1 C18 N3 -0.4(6) . . . .
Zn1 N1 C18 N3 -178.8(4) . . . .
C18 N3 C25 C26 87.2(8) . . . .
C16 N3 C25 C26 -89.0(8) . . . .
N3 C25 C26 C27 -175.3(6) . . . .
C25 C26 C27 C32 -68.4(9) . . . .
C31 N5 C30 C37 -0.3(9) . . . .
Zn1 N5 C30 C37 -174.2(6) . . . .
C30 N5 C31 N6 2.1(9) . . . .
Zn1 N5 C31 N6 175.9(5) . . . .
C37 N6 C31 N5 -3.0(10) . . . .
C32 N6 C31 N5 -176.7(7) 2_446 . . .
C26 C27 C32 N6 -172.0(6) . . . 2_456
N5 C30 C37 N6 -1.4(10) . . . .
C31 N6 C37 C30 2.6(10) . . . .
C32 N6 C37 C30 176.2(7) 2_446 . . .
C5 O3 C40 C41 -165.0(6) . . . .
O3 C40 C41 C41 -69.0(12) . . . 3_756
